data_4070201
loop_
_publ_author_name
'Yuki, Masahiro'
'Miyake, Yoshihiro'
'Nishibayashi, Yoshiaki'

_publ_section_title
;
 Preparation and Protonation of Tungsten- and Molybdenum-Dinitrogen
 Complexes Bearing Bis(dialkylphosphinobenzene)chromiums as Auxiliary
 Ligands
;
_journal_issue 19
_journal_name_full Organometallics
_journal_page_first 5821
_journal_paper_doi 10.1021/om9006467
_journal_volume 28
_journal_year 2009
_chemical_formula_moiety 'C40 H60 Cr2 Mo N4 O2 P4 '
_chemical_formula_sum 'C40 H60 Cr2 Mo N4 O2 P4'
_chemical_formula_weight 952.77
_space_group_IT_number 60
_symmetry_cell_setting orthorhombic
_symmetry_Int_Tables_number 60
_symmetry_space_group_name_Hall '-P 2n 2ab'
_symmetry_space_group_name_H-M 'P b c n'
_cell_angle_alpha 90.0000
_cell_angle_beta 90.0000
_cell_angle_gamma 90.0000
_cell_formula_units_Z 4
_cell_length_a 14.5417(3)
_cell_length_b 10.0118(3)
_cell_length_c 28.9647(6)
_cell_measurement_reflns_used 28305
_cell_measurement_temperature 296.1
_cell_measurement_theta_max 27.4
_cell_measurement_theta_min 3.1
_cell_volume 4216.93(18)
_computing_cell_refinement PROCESS-AUTO
_computing_data_collection PROCESS-AUTO
_computing_data_reduction CrystalStructure
_computing_publication_material 'CrystalStructure 3.8'
_computing_structure_refinement CRYSTALS
_computing_structure_solution SIR97
_diffrn_detector_area_resol_mean 10.00
_diffrn_measured_fraction_theta_full 0.998
_diffrn_measured_fraction_theta_max 0.998
_diffrn_measurement_device_type 'Rigaku RAXIS-RAPID'
_diffrn_measurement_method \w
_diffrn_radiation_type 'Mo K\a'
_diffrn_radiation_wavelength 0.71075
_diffrn_reflns_av_R_equivalents 0.057
_diffrn_reflns_limit_h_max 17
_diffrn_reflns_limit_h_min -18
_diffrn_reflns_limit_k_max 12
_diffrn_reflns_limit_k_min -12
_diffrn_reflns_limit_l_max 37
_diffrn_reflns_limit_l_min -37
_diffrn_reflns_number 38509
_diffrn_reflns_theta_full 27.42
_diffrn_reflns_theta_max 27.42
_exptl_absorpt_coefficient_mu 0.990
_exptl_absorpt_correction_T_max 0.952
_exptl_absorpt_correction_T_min 0.494
_exptl_absorpt_correction_type multi-scan
_exptl_absorpt_process_details
;
    Higashi, T. (1995). Program for Absorption Correction.
    Rigaku Corporation, Tokyo, Japan.
;
_exptl_crystal_colour orange-yellow
_exptl_crystal_density_diffrn 1.501
_exptl_crystal_density_method 'not measured'
_exptl_crystal_description platelet
_exptl_crystal_F_000 1976.00
_exptl_crystal_size_max 0.55
_exptl_crystal_size_mid 0.50
_exptl_crystal_size_min 0.05
_refine_diff_density_max 0.72
_refine_diff_density_min -0.55
_refine_ls_extinction_method none
_refine_ls_goodness_of_fit_ref 1.007
_refine_ls_hydrogen_treatment refall
_refine_ls_number_parameters 270
_refine_ls_number_reflns 4787
_refine_ls_R_factor_gt 0.0266
_refine_ls_shift/su_max 0.0000
_refine_ls_structure_factor_coef Fsqd
_refine_ls_weighting_details 'w = 1/[0.5500\s(Fo^2^)]/(4Fo^2^)'
_refine_ls_weighting_scheme calc
_refine_ls_wR_factor_ref 0.0635
_reflns_number_gt 3326
_reflns_number_total 4787
_reflns_threshold_expression F^2^>2.0\s(F^2^)
_cod_data_source_file om9006467_si_001.cif
_cod_data_source_block '_5_MoCr2Me'
_cod_original_cell_volume 4216.91(18)
_cod_original_formula_sum 'C40 H60 Cr2 Mo N4 O2 P4 '
_cod_database_code 4070201

loop_
_symmetry_equiv_pos_site_id
_symmetry_equiv_pos_as_xyz
1 +X,+Y,+Z
2 1/2-X,1/2+Y,+Z
3 +X,-Y,1/2+Z
4 1/2-X,1/2-Y,1/2+Z
5 -X,-Y,-Z
6 1/2+X,1/2-Y,-Z
7 -X,+Y,1/2-Z
8 1/2+X,1/2+Y,1/2-Z

loop_
_atom_site_label
_atom_site_type_symbol
_atom_site_fract_x
_atom_site_fract_y
_atom_site_fract_z
_atom_site_U_iso_or_equiv
_atom_site_adp_type
_atom_site_occupancy
_atom_site_symmetry_multiplicity
_atom_site_calc_flag
_atom_site_refinement_flags
Mo(1) Mo 0.0000 0.07273(3) 0.2500 0.01606(6) Uani 1.00 2 d S
Cr(1) Cr 0.09551(2) 0.07531(4) 0.092480(10) 0.01984(8) Uani 1.00 1 d .
P(1) P 0.02947(3) 0.25406(6) 0.19367(2) 0.01908(14) Uani 1.00 1 d .
P(2) P 0.03568(4) -0.10793(6) 0.19406(2) 0.02044(14) Uani 1.00 1 d .
O(1) O 0.61810(12) 0.19311(19) 0.06114(6) 0.0432(5) Uani 1.00 1 d .
N(1) N 0.13438(12) 0.0727(2) 0.27023(6) 0.0243(4) Uani 1.00 1 d .
N(2) N 0.20687(13) 0.0732(2) 0.28125(7) 0.0440(6) Uani 1.00 1 d .
C(1) C 0.02649(13) 0.2241(2) 0.13068(6) 0.0196(5) Uani 1.00 1 d .
C(2) C -0.03983(13) 0.1326(2) 0.11323(7) 0.0222(5) Uani 1.00 1 d .
C(3) C -0.04223(13) 0.0990(2) 0.06589(7) 0.0256(6) Uani 1.00 1 d .
C(4) C 0.02115(14) 0.1584(2) 0.03491(7) 0.0262(6) Uani 1.00 1 d .
C(5) C 0.08392(14) 0.2538(2) 0.05133(7) 0.0262(6) Uani 1.00 1 d .
C(6) C 0.08694(13) 0.2877(2) 0.09877(7) 0.0233(5) Uani 1.00 1 d .
C(7) C 0.13979(14) 0.3422(2) 0.19911(7) 0.0280(6) Uani 1.00 1 d .
C(8) C -0.05105(15) 0.3970(2) 0.19192(8) 0.0299(6) Uani 1.00 1 d .
C(9) C 0.10909(13) -0.0751(2) 0.14318(7) 0.0213(5) Uani 1.00 1 d .
C(10) C 0.18161(13) 0.0179(2) 0.14852(7) 0.0236(5) Uani 1.00 1 d .
C(11) C 0.23781(13) 0.0560(2) 0.11071(7) 0.0284(6) Uani 1.00 1 d .
C(12) C 0.22305(14) -0.0029(2) 0.06709(7) 0.0331(6) Uani 1.00 1 d .
C(13) C 0.15489(15) -0.1002(2) 0.06156(7) 0.0306(6) Uani 1.00 1 d .
C(14) C 0.09748(14) -0.1373(2) 0.09937(7) 0.0256(6) Uani 1.00 1 d .
C(15) C -0.06287(14) -0.1935(2) 0.16750(8) 0.0313(6) Uani 1.00 1 d .
C(16) C 0.10302(15) -0.2530(2) 0.21436(8) 0.0316(6) Uani 1.00 1 d .
C(17) C 0.70918(18) 0.1578(3) 0.07517(11) 0.0540(9) Uani 1.00 1 d .
C(18) C 0.70960(19) 0.0121(3) 0.08502(14) 0.0770(11) Uani 1.00 1 d .
C(19) C 0.62914(18) -0.0405(2) 0.05712(11) 0.0552(9) Uani 1.00 1 d .
C(20) C 0.56357(17) 0.0758(2) 0.05917(8) 0.0415(7) Uani 1.00 1 d .
H(1) H -0.0839 0.0930 0.1343 0.026 Uiso 1.00 1 c R
H(2) H -0.0869 0.0347 0.0547 0.031 Uiso 1.00 1 c R
H(3) H 0.0209 0.1332 0.0026 0.031 Uiso 1.00 1 c R
H(4) H 0.1253 0.2977 0.0299 0.031 Uiso 1.00 1 c R
H(5) H 0.1308 0.3532 0.1099 0.028 Uiso 1.00 1 c R
H(6) H 0.1598 0.3409 0.2311 0.034 Uiso 1.00 1 c R
H(7) H 0.1327 0.4339 0.1890 0.034 Uiso 1.00 1 c R
H(8) H 0.1853 0.2979 0.1800 0.034 Uiso 1.00 1 c R
H(9) H -0.1126 0.3645 0.1855 0.036 Uiso 1.00 1 c R
H(10) H -0.0508 0.4430 0.2214 0.036 Uiso 1.00 1 c R
H(11) H -0.0322 0.4583 0.1678 0.036 Uiso 1.00 1 c R
H(12) H 0.1923 0.0569 0.1787 0.028 Uiso 1.00 1 c R
H(13) H 0.2860 0.1217 0.1151 0.034 Uiso 1.00 1 c R
H(14) H 0.2604 0.0241 0.0410 0.039 Uiso 1.00 1 c R
H(15) H 0.1465 -0.1426 0.0318 0.036 Uiso 1.00 1 c R
H(16) H 0.0505 -0.2050 0.0953 0.031 Uiso 1.00 1 c R
H(17) H 0.0687 -0.3004 0.2379 0.038 Uiso 1.00 1 c R
H(18) H 0.1608 -0.2218 0.2272 0.038 Uiso 1.00 1 c R
H(19) H 0.1152 -0.3125 0.1887 0.038 Uiso 1.00 1 c R
H(20) H -0.0905 -0.1358 0.1444 0.038 Uiso 1.00 1 c R
H(21) H -0.1080 -0.2142 0.1911 0.038 Uiso 1.00 1 c R
H(22) H -0.0423 -0.2756 0.1530 0.038 Uiso 1.00 1 c R
H(23) H 0.7267 0.2113 0.1017 0.065 Uiso 1.00 1 c R
H(24) H 0.7498 0.1775 0.0495 0.065 Uiso 1.00 1 c R
H(25) H 0.7020 -0.0032 0.1179 0.093 Uiso 1.00 1 c R
H(26) H 0.7678 -0.0254 0.0749 0.092 Uiso 1.00 1 c R
H(27) H 0.6026 -0.1191 0.0715 0.066 Uiso 1.00 1 c R
H(28) H 0.6468 -0.0614 0.0256 0.067 Uiso 1.00 1 c R
H(29) H 0.5256 0.0695 0.0866 0.050 Uiso 1.00 1 c R
H(30) H 0.5246 0.0765 0.0320 0.050 Uiso 1.00 1 c R

loop_
_atom_site_aniso_label
_atom_site_aniso_U_11
_atom_site_aniso_U_22
_atom_site_aniso_U_33
_atom_site_aniso_U_12
_atom_site_aniso_U_13
_atom_site_aniso_U_23
Mo(1) 0.01904(12) 0.01259(13) 0.01656(12) 0.0000 0.00089(9) 0.0000
Cr(1) 0.02109(16) 0.0200(2) 0.01842(17) 0.00211(16) 0.00124(12) 0.00174(16)
P(1) 0.0236(2) 0.0147(3) 0.0190(2) -0.0003(2) 0.0007(2) 0.0009(2)
P(2) 0.0263(2) 0.0151(3) 0.0199(2) 0.0010(2) 0.0035(2) -0.0001(2)
O(1) 0.0582(11) 0.0300(11) 0.0415(10) 0.0000(9) -0.0037(8) 0.0024(8)
N(1) 0.0293(9) 0.0208(10) 0.0229(8) 0.0010(9) 0.0025(7) 0.0020(8)
N(2) 0.0322(11) 0.0584(17) 0.0414(12) 0.0017(11) -0.0021(9) 0.0062(12)
C(1) 0.0245(9) 0.0163(11) 0.0180(9) 0.0021(8) -0.0014(7) 0.0024(8)
C(2) 0.0211(10) 0.0199(12) 0.0256(11) 0.0045(9) 0.0010(8) 0.0012(9)
C(3) 0.0212(10) 0.0264(14) 0.0293(11) 0.0018(9) -0.0053(8) -0.0031(9)
C(4) 0.0309(11) 0.0285(14) 0.0192(10) 0.0069(9) -0.0033(8) 0.0014(9)
C(5) 0.0314(11) 0.0255(14) 0.0217(10) 0.0021(10) 0.0017(8) 0.0067(9)
C(6) 0.0271(10) 0.0185(12) 0.0242(11) 0.0001(9) -0.0015(8) 0.0031(9)
C(7) 0.0323(11) 0.0260(14) 0.0258(11) -0.0077(10) -0.0004(9) -0.0013(10)
C(8) 0.0443(13) 0.0192(14) 0.0260(11) 0.0086(10) 0.0029(9) 0.0016(9)
C(9) 0.0269(10) 0.0161(11) 0.0210(10) 0.0050(9) 0.0046(8) 0.0026(9)
C(10) 0.0243(10) 0.0240(13) 0.0225(10) 0.0056(9) -0.0025(8) 0.0030(9)
C(11) 0.0182(9) 0.0340(15) 0.0331(11) 0.0065(10) 0.0017(8) 0.0081(11)
C(12) 0.0294(11) 0.0407(16) 0.0291(12) 0.0142(11) 0.0090(9) 0.0079(11)
C(13) 0.0420(13) 0.0286(15) 0.0212(11) 0.0140(11) 0.0061(9) -0.0022(10)
C(14) 0.0341(11) 0.0191(13) 0.0237(11) 0.0052(10) 0.0020(9) -0.0003(9)
C(15) 0.0366(12) 0.0253(15) 0.0319(12) -0.0070(11) 0.0046(10) -0.0047(10)
C(16) 0.0438(13) 0.0200(14) 0.0309(12) 0.0086(10) 0.0129(10) 0.0049(10)
C(17) 0.0477(16) 0.0365(19) 0.078(2) -0.0052(14) 0.0048(14) -0.0026(16)
C(18) 0.0367(15) 0.049(2) 0.145(3) -0.0036(15) 0.0069(18) 0.035(2)
C(19) 0.0555(16) 0.0334(19) 0.077(2) -0.0089(14) 0.0323(15) -0.0069(15)
C(20) 0.0488(14) 0.0436(17) 0.0321(13) -0.0019(14) 0.0014(11) 0.0023(13)

loop_
_atom_type_symbol
_atom_type_description
_atom_type_scat_dispersion_real
_atom_type_scat_dispersion_imag
_atom_type_scat_source
C C 0.003 0.002
;
International Tables for Crystallography
(1992, Vol. C, Tables 4.2.6.8 and 6.1.1.4)
;
H H 0.000 0.000
;
International Tables for Crystallography
(1992, Vol. C, Table 6.1.1.4)
;
N N 0.006 0.003
;
International Tables for Crystallography
(1992, Vol. C, Tables 4.2.6.8 and 6.1.1.4)
;
Cr Cr 0.321 0.624
;
International Tables for Crystallography
(1992, Vol. C, Tables 4.2.6.8 and 6.1.1.4)
;
Mo Mo -1.683 0.686
;
International Tables for Crystallography
(1992, Vol. C, Tables 4.2.6.8 and 6.1.1.4)
;
P P 0.102 0.094
;
International Tables for Crystallography
(1992, Vol. C, Tables 4.2.6.8 and 6.1.1.4)
;
O O 0.011 0.006
;
International Tables for Crystallography
(1992, Vol. C, Tables 4.2.6.8 and 6.1.1.4)
;

loop_
_geom_angle_atom_site_label_1
_geom_angle_atom_site_label_2
_geom_angle_atom_site_label_3
_geom_angle
_geom_angle_publ_flag
_geom_angle_site_symmetry_1
_geom_angle_site_symmetry_3
P(1) Mo(1) P(1) 85.80(2) yes . 7_555
P(1) Mo(1) P(2) 93.892(19) yes . .
P(1) Mo(1) P(2) 177.895(16) yes . 7_555
P(1) Mo(1) N(1) 91.35(5) yes . .
P(1) Mo(1) N(1) 88.66(5) yes . 7_555
P(1) Mo(1) P(2) 177.895(16) yes 7_555 .
P(1) Mo(1) P(2) 93.892(19) yes 7_555 7_555
P(1) Mo(1) N(1) 88.66(5) yes 7_555 .
P(1) Mo(1) N(1) 91.35(5) yes 7_555 7_555
P(2) Mo(1) P(2) 86.49(2) yes . 7_555
P(2) Mo(1) N(1) 89.27(5) yes . .
P(2) Mo(1) N(1) 90.73(5) yes . 7_555
P(2) Mo(1) N(1) 90.73(5) yes 7_555 .
P(2) Mo(1) N(1) 89.27(5) yes 7_555 7_555
N(1) Mo(1) N(1) 179.99(7) yes . 7_555
C(1) Cr(1) C(2) 39.15(7) yes . .
C(1) Cr(1) C(3) 70.61(7) yes . .
C(1) Cr(1) C(4) 83.94(7) yes . .
C(1) Cr(1) C(5) 70.58(7) yes . .
C(1) Cr(1) C(6) 39.22(7) yes . .
C(1) Cr(1) C(9) 100.55(7) yes . .
C(1) Cr(1) C(10) 94.04(7) yes . .
C(1) Cr(1) C(11) 113.19(8) yes . .
C(1) Cr(1) C(12) 148.16(8) yes . .
C(1) Cr(1) C(13) 170.15(8) yes . .
C(1) Cr(1) C(14) 131.32(7) yes . .
C(2) Cr(1) C(3) 38.39(7) yes . .
C(2) Cr(1) C(4) 69.61(7) yes . .
C(2) Cr(1) C(5) 82.00(8) yes . .
C(2) Cr(1) C(6) 69.83(8) yes . .
C(2) Cr(1) C(9) 94.70(7) yes . .
C(2) Cr(1) C(10) 113.56(7) yes . .
C(2) Cr(1) C(11) 147.56(7) yes . .
C(2) Cr(1) C(12) 172.69(9) yes . .
C(2) Cr(1) C(13) 134.89(8) yes . .
C(2) Cr(1) C(14) 104.68(8) yes . .
C(3) Cr(1) C(4) 38.36(7) yes . .
C(3) Cr(1) C(5) 68.83(8) yes . .
C(3) Cr(1) C(6) 82.35(8) yes . .
C(3) Cr(1) C(9) 114.40(7) yes . .
C(3) Cr(1) C(10) 147.91(7) yes . .
C(3) Cr(1) C(11) 173.22(7) yes . .
C(3) Cr(1) C(12) 136.10(7) yes . .
C(3) Cr(1) C(13) 108.27(8) yes . .
C(3) Cr(1) C(14) 98.93(8) yes . .
C(4) Cr(1) C(5) 38.03(8) yes . .
C(4) Cr(1) C(6) 69.67(8) yes . .
C(4) Cr(1) C(9) 149.34(8) yes . .
C(4) Cr(1) C(10) 171.67(8) yes . .
C(4) Cr(1) C(11) 135.22(8) yes . .
C(4) Cr(1) C(12) 108.04(7) yes . .
C(4) Cr(1) C(13) 101.22(8) yes . .
C(4) Cr(1) C(14) 117.61(8) yes . .
C(5) Cr(1) C(6) 38.53(7) yes . .
C(5) Cr(1) C(9) 169.43(8) yes . .
C(5) Cr(1) C(10) 133.76(8) yes . .
C(5) Cr(1) C(11) 106.66(8) yes . .
C(5) Cr(1) C(12) 100.41(8) yes . .
C(5) Cr(1) C(13) 118.56(8) yes . .
C(5) Cr(1) C(14) 151.44(8) yes . .
C(6) Cr(1) C(9) 130.93(8) yes . .
C(6) Cr(1) C(10) 103.75(8) yes . .
C(6) Cr(1) C(11) 97.19(8) yes . .
C(6) Cr(1) C(12) 116.29(9) yes . .
C(6) Cr(1) C(13) 150.53(8) yes . .
C(6) Cr(1) C(14) 169.44(7) yes . .
C(9) Cr(1) C(10) 38.98(8) yes . .
C(9) Cr(1) C(11) 70.99(8) yes . .
C(9) Cr(1) C(12) 84.11(8) yes . .
C(9) Cr(1) C(13) 70.73(8) yes . .
C(9) Cr(1) C(14) 39.13(8) yes . .
C(10) Cr(1) C(11) 38.77(7) yes . .
C(10) Cr(1) C(12) 69.77(7) yes . .
C(10) Cr(1) C(13) 82.01(8) yes . .
C(10) Cr(1) C(14) 69.65(8) yes . .
C(11) Cr(1) C(12) 38.41(8) yes . .
C(11) Cr(1) C(13) 69.00(8) yes . .
C(11) Cr(1) C(14) 82.77(8) yes . .
C(12) Cr(1) C(13) 38.02(9) yes . .
C(12) Cr(1) C(14) 69.94(9) yes . .
C(13) Cr(1) C(14) 38.82(8) yes . .
Mo(1) P(1) C(1) 121.77(7) yes . .
Mo(1) P(1) C(7) 116.50(7) yes . .
Mo(1) P(1) C(8) 118.38(7) yes . .
C(1) P(1) C(7) 100.54(9) yes . .
C(1) P(1) C(8) 94.80(9) yes . .
C(7) P(1) C(8) 100.57(10) yes . .
Mo(1) P(2) C(9) 120.74(7) yes . .
Mo(1) P(2) C(15) 116.72(7) yes . .
Mo(1) P(2) C(16) 118.40(7) yes . .
C(9) P(2) C(15) 101.50(9) yes . .
C(9) P(2) C(16) 95.01(10) yes . .
C(15) P(2) C(16) 100.37(10) yes . .
C(17) O(1) C(20) 108.9(2) yes . .
Mo(1) N(1) N(2) 179.71(18) yes . .
Cr(1) C(1) P(1) 128.38(10) yes . .
Cr(1) C(1) C(2) 71.45(11) yes . .
Cr(1) C(1) C(6) 71.46(11) yes . .
P(1) C(1) C(2) 118.09(14) yes . .
P(1) C(1) C(6) 123.54(15) yes . .
C(2) C(1) C(6) 118.37(16) yes . .
Cr(1) C(2) C(1) 69.41(10) yes . .
Cr(1) C(2) C(3) 71.68(11) yes . .
C(1) C(2) C(3) 120.99(17) yes . .
Cr(1) C(3) C(2) 69.94(11) yes . .
Cr(1) C(3) C(4) 70.65(11) yes . .
C(2) C(3) C(4) 119.92(18) yes . .
Cr(1) C(4) C(3) 70.99(11) yes . .
Cr(1) C(4) C(5) 70.98(12) yes . .
C(3) C(4) C(5) 119.58(18) yes . .
Cr(1) C(5) C(4) 71.00(13) yes . .
Cr(1) C(5) C(6) 70.10(12) yes . .
C(4) C(5) C(6) 120.80(19) yes . .
Cr(1) C(6) C(1) 69.32(12) yes . .
Cr(1) C(6) C(5) 71.37(13) yes . .
C(1) C(6) C(5) 120.18(18) yes . .
Cr(1) C(9) P(2) 128.81(11) yes . .
Cr(1) C(9) C(10) 71.13(12) yes . .
Cr(1) C(9) C(14) 71.40(12) yes . .
P(2) C(9) C(10) 117.39(15) yes . .
P(2) C(9) C(14) 124.34(15) yes . .
C(10) C(9) C(14) 118.27(18) yes . .
Cr(1) C(10) C(9) 69.88(11) yes . .
Cr(1) C(10) C(11) 71.20(11) yes . .
C(9) C(10) C(11) 121.43(19) yes . .
Cr(1) C(11) C(10) 70.03(10) yes . .
Cr(1) C(11) C(12) 70.75(11) yes . .
C(10) C(11) C(12) 119.47(19) yes . .
Cr(1) C(12) C(11) 70.84(11) yes . .
Cr(1) C(12) C(13) 71.38(12) yes . .
C(11) C(12) C(13) 120.07(19) yes . .
Cr(1) C(13) C(12) 70.61(13) yes . .
Cr(1) C(13) C(14) 70.02(13) yes . .
C(12) C(13) C(14) 120.53(19) yes . .
Cr(1) C(14) C(9) 69.47(13) yes . .
Cr(1) C(14) C(13) 71.16(13) yes . .
C(9) C(14) C(13) 120.08(19) yes . .
O(1) C(17) C(18) 107.5(2) yes . .
C(17) C(18) C(19) 103.6(2) yes . .
C(18) C(19) C(20) 101.5(2) yes . .
O(1) C(20) C(19) 106.7(2) yes . .
Cr(1) C(2) H(1) 132.6 no . .
C(1) C(2) H(1) 119.2 no . .
C(3) C(2) H(1) 119.8 no . .
Cr(1) C(3) H(2) 131.9 no . .
C(2) C(3) H(2) 119.9 no . .
C(4) C(3) H(2) 120.2 no . .
Cr(1) C(4) H(3) 130.4 no . .
C(3) C(4) H(3) 120.0 no . .
C(5) C(4) H(3) 120.5 no . .
Cr(1) C(5) H(4) 133.0 no . .
C(4) C(5) H(4) 119.6 no . .
C(6) C(5) H(4) 119.6 no . .
Cr(1) C(6) H(5) 131.5 no . .
C(1) C(6) H(5) 119.5 no . .
C(5) C(6) H(5) 120.3 no . .
P(1) C(7) H(6) 109.7 no . .
P(1) C(7) H(7) 109.6 no . .
P(1) C(7) H(8) 109.1 no . .
H(6) C(7) H(7) 109.5 no . .
H(6) C(7) H(8) 109.5 no . .
H(7) C(7) H(8) 109.5 no . .
P(1) C(8) H(9) 109.2 no . .
P(1) C(8) H(10) 109.9 no . .
P(1) C(8) H(11) 109.3 no . .
H(9) C(8) H(10) 109.5 no . .
H(9) C(8) H(11) 109.5 no . .
H(10) C(8) H(11) 109.5 no . .
Cr(1) C(10) H(12) 132.3 no . .
C(9) C(10) H(12) 118.9 no . .
C(11) C(10) H(12) 119.7 no . .
Cr(1) C(11) H(13) 131.9 no . .
C(10) C(11) H(13) 119.8 no . .
C(12) C(11) H(13) 120.7 no . .
Cr(1) C(12) H(14) 130.6 no . .
C(11) C(12) H(14) 119.8 no . .
C(13) C(12) H(14) 120.1 no . .
Cr(1) C(13) H(15) 132.6 no . .
C(12) C(13) H(15) 119.7 no . .
C(14) C(13) H(15) 119.7 no . .
Cr(1) C(14) H(16) 132.4 no . .
C(9) C(14) H(16) 119.9 no . .
C(13) C(14) H(16) 120.1 no . .
P(2) C(15) H(20) 109.4 no . .
P(2) C(15) H(21) 109.3 no . .
P(2) C(15) H(22) 109.6 no . .
H(20) C(15) H(21) 109.5 no . .
H(20) C(15) H(22) 109.5 no . .
H(21) C(15) H(22) 109.5 no . .
P(2) C(16) H(17) 109.7 no . .
P(2) C(16) H(18) 109.1 no . .
P(2) C(16) H(19) 109.6 no . .
H(17) C(16) H(18) 109.5 no . .
H(17) C(16) H(19) 109.5 no . .
H(18) C(16) H(19) 109.5 no . .
O(1) C(17) H(23) 109.4 no . .
O(1) C(17) H(24) 107.2 no . .
C(18) C(17) H(23) 112.9 no . .
C(18) C(17) H(24) 110.1 no . .
H(23) C(17) H(24) 109.5 no . .
C(17) C(18) H(25) 110.0 no . .
C(17) C(18) H(26) 109.0 no . .
C(19) C(18) H(25) 112.4 no . .
C(19) C(18) H(26) 112.2 no . .
H(25) C(18) H(26) 109.5 no . .
C(18) C(19) H(27) 111.2 no . .
C(18) C(19) H(28) 111.8 no . .
C(20) C(19) H(27) 111.0 no . .
C(20) C(19) H(28) 111.7 no . .
H(27) C(19) H(28) 109.5 no . .
O(1) C(20) H(29) 109.8 no . .
O(1) C(20) H(30) 110.7 no . .
C(19) C(20) H(29) 110.0 no . .
C(19) C(20) H(30) 110.1 no . .
H(29) C(20) H(30) 109.5 no . .

loop_
_geom_bond_atom_site_label_1
_geom_bond_atom_site_label_2
_geom_bond_distance
_geom_bond_publ_flag
_geom_bond_site_symmetry_2
Mo(1) P(1) 2.4782(6) yes .
Mo(1) P(1) 2.4782(6) yes 7_555
Mo(1) P(2) 2.4831(6) yes .
Mo(1) P(2) 2.4831(6) yes 7_555
Mo(1) N(1) 2.0401(17) yes .
Mo(1) N(1) 2.0401(17) yes 7_555
Cr(1) C(1) 2.109(2) yes .
Cr(1) C(2) 2.1363(19) yes .
Cr(1) C(3) 2.1590(19) yes .
Cr(1) C(4) 2.155(2) yes .
Cr(1) C(5) 2.154(2) yes .
Cr(1) C(6) 2.138(2) yes .
Cr(1) C(9) 2.113(2) yes .
Cr(1) C(10) 2.129(2) yes .
Cr(1) C(11) 2.1444(19) yes .
Cr(1) C(12) 2.143(2) yes .
Cr(1) C(13) 2.153(2) yes .
Cr(1) C(14) 2.138(2) yes .
P(1) C(1) 1.8495(18) yes .
P(1) C(7) 1.838(2) yes .
P(1) C(8) 1.850(2) yes .
P(2) C(9) 1.849(2) yes .
P(2) C(15) 1.838(2) yes .
P(2) C(16) 1.847(2) yes .
O(1) C(17) 1.430(3) yes .
O(1) C(20) 1.419(3) yes .
N(1) N(2) 1.101(2) yes .
C(1) C(2) 1.423(2) yes .
C(1) C(6) 1.426(2) yes .
C(2) C(3) 1.412(2) yes .
C(3) C(4) 1.417(2) yes .
C(4) C(5) 1.404(3) yes .
C(5) C(6) 1.416(2) yes .
C(9) C(10) 1.415(2) yes .
C(9) C(14) 1.424(2) yes .
C(10) C(11) 1.419(2) yes .
C(11) C(12) 1.410(3) yes .
C(12) C(13) 1.399(3) yes .
C(13) C(14) 1.426(2) yes .
C(17) C(18) 1.486(4) yes .
C(18) C(19) 1.516(4) yes .
C(19) C(20) 1.506(3) yes .
C(2) H(1) 0.970 no .
C(3) H(2) 0.970 no .
C(4) H(3) 0.970 no .
C(5) H(4) 0.970 no .
C(6) H(5) 0.970 no .
C(7) H(6) 0.970 no .
C(7) H(7) 0.970 no .
C(7) H(8) 0.970 no .
C(8) H(9) 0.970 no .
C(8) H(10) 0.970 no .
C(8) H(11) 0.970 no .
C(10) H(12) 0.970 no .
C(11) H(13) 0.970 no .
C(12) H(14) 0.970 no .
C(13) H(15) 0.970 no .
C(14) H(16) 0.970 no .
C(15) H(20) 0.970 no .
C(15) H(21) 0.970 no .
C(15) H(22) 0.970 no .
C(16) H(17) 0.970 no .
C(16) H(18) 0.970 no .
C(16) H(19) 0.970 no .
C(17) H(23) 0.970 no .
C(17) H(24) 0.970 no .
C(18) H(25) 0.970 no .
C(18) H(26) 0.970 no .
C(19) H(27) 0.970 no .
C(19) H(28) 0.970 no .
C(20) H(29) 0.970 no .
C(20) H(30) 0.970 no .

loop_
_geom_contact_atom_site_label_1
_geom_contact_atom_site_label_2
_geom_contact_distance
_geom_contact_site_symmetry_2
O(1) C(4) 3.455(2) 6_555
O(1) C(5) 3.338(2) 6_555
O(1) C(15) 3.380(2) 2_555
C(4) O(1) 3.455(2) 6_455
C(5) O(1) 3.338(2) 6_455
C(6) C(12) 3.588(3) 2_555
C(7) C(10) 3.462(2) 2_555
C(10) C(7) 3.462(2) 2_545
C(12) C(6) 3.588(3) 2_545
C(15) O(1) 3.380(2) 2_545
O(1) H(2) 3.455 2_555
O(1) H(3) 2.903 6_555
O(1) H(4) 2.640 6_555
O(1) H(16) 2.833 2_555
O(1) H(20) 2.986 2_555
O(1) H(22) 2.897 2_555
O(1) H(26) 3.295 2_655
N(2) H(6) 3.359 2_545
N(2) H(9) 3.491 8_545
N(2) H(18) 3.220 2_555
N(2) H(21) 3.525 8_555
N(2) H(25) 3.298 7_655
C(1) H(27) 2.988 2_555
C(2) H(23) 3.501 1_455
C(2) H(26) 3.400 1_455
C(2) H(27) 2.911 2_555
C(3) H(3) 3.072 5_555
C(3) H(15) 3.238 5_555
C(3) H(24) 3.160 1_455
C(3) H(26) 3.042 1_455
C(3) H(27) 2.959 2_555
C(4) H(2) 3.375 5_555
C(4) H(3) 3.174 5_555
C(4) H(15) 3.114 5_555
C(4) H(27) 3.052 2_555
C(4) H(30) 3.287 6_455
C(5) H(14) 3.541 2_555
C(5) H(27) 3.052 2_555
C(5) H(30) 3.075 6_455
C(6) H(27) 3.015 2_555
C(6) H(29) 3.280 2_555
C(7) H(12) 3.306 2_555
C(7) H(18) 3.079 2_555
C(7) H(19) 3.489 1_565
C(8) H(22) 3.469 1_565
C(8) H(25) 3.228 2_555
C(8) H(27) 3.573 2_555
C(8) H(29) 3.525 2_555
C(9) H(8) 3.420 2_545
C(9) H(13) 3.493 2_545
C(10) H(5) 3.378 2_545
C(10) H(7) 3.062 2_545
C(10) H(8) 3.071 2_545
C(11) H(5) 2.788 2_545
C(11) H(7) 3.190 2_545
C(11) H(8) 3.458 2_545
C(11) H(19) 3.376 2_555
C(12) H(4) 3.165 2_545
C(12) H(5) 2.852 2_545
C(12) H(28) 3.348 5_655
C(13) H(2) 3.571 5_555
C(13) H(3) 3.177 5_555
C(13) H(4) 3.480 2_545
C(13) H(5) 3.448 2_545
C(13) H(13) 3.301 2_545
C(13) H(24) 3.587 5_655
C(14) H(3) 3.418 5_555
C(14) H(13) 2.983 2_545
C(14) H(29) 3.458 2_545
C(15) H(11) 3.515 1_545
C(15) H(23) 3.198 2_545
C(15) H(29) 3.379 2_545
C(16) H(7) 3.249 1_545
C(16) H(8) 3.274 2_545
C(16) H(13) 3.527 2_545
C(17) H(1) 3.522 1_655
C(17) H(2) 3.265 1_655
C(17) H(4) 3.309 6_555
C(17) H(20) 3.358 2_555
C(17) H(22) 3.379 2_555
C(17) H(26) 3.190 2_655
C(17) H(27) 3.534 2_655
C(18) H(1) 3.422 1_655
C(18) H(2) 3.095 1_655
C(18) H(9) 3.555 2_545
C(18) H(11) 3.562 2_545
C(18) H(23) 3.187 2_645
C(18) H(24) 3.554 2_645
C(19) H(4) 3.502 6_555
C(19) H(11) 3.501 2_545
C(19) H(14) 3.268 5_655
C(19) H(23) 3.497 2_645
C(19) H(24) 3.334 2_645
C(19) H(30) 3.434 5_655
C(20) H(3) 3.475 6_555
C(20) H(4) 3.011 6_555
C(20) H(11) 3.389 2_545
C(20) H(16) 2.943 2_555
C(20) H(22) 3.114 2_555
C(20) H(30) 3.307 5_655
H(1) C(17) 3.522 1_455
H(1) C(18) 3.422 1_455
H(1) H(23) 3.143 1_455
H(1) H(24) 3.549 1_455
H(1) H(25) 3.292 1_455
H(1) H(26) 3.002 1_455
H(1) H(27) 3.419 2_555
H(2) O(1) 3.455 2_545
H(2) C(4) 3.375 5_555
H(2) C(13) 3.571 5_555
H(2) C(17) 3.265 1_455
H(2) C(18) 3.095 1_455
H(2) H(3) 2.550 5_555
H(2) H(15) 2.862 5_555
H(2) H(23) 3.510 1_455
H(2) H(24) 2.775 1_455
H(2) H(25) 3.593 1_455
H(2) H(26) 2.274 1_455
H(2) H(27) 3.507 2_555
H(3) O(1) 2.903 6_455
H(3) C(3) 3.072 5_555
H(3) C(4) 3.174 5_555
H(3) C(13) 3.177 5_555
H(3) C(14) 3.418 5_555
H(3) C(20) 3.475 6_455
H(3) H(2) 2.550 5_555
H(3) H(3) 2.739 5_555
H(3) H(15) 2.631 5_555
H(3) H(16) 3.103 5_555
H(3) H(30) 3.075 6_455
H(4) O(1) 2.640 6_455
H(4) C(12) 3.165 2_555
H(4) C(13) 3.480 2_555
H(4) C(17) 3.309 6_455
H(4) C(19) 3.502 6_455
H(4) C(20) 3.011 6_455
H(4) H(14) 2.830 2_555
H(4) H(15) 3.373 2_555
H(4) H(24) 2.937 6_455
H(4) H(28) 3.107 6_455
H(4) H(30) 3.542 2_555
H(4) H(30) 2.635 6_455
H(5) C(10) 3.378 2_555
H(5) C(11) 2.788 2_555
H(5) C(12) 2.852 2_555
H(5) C(13) 3.448 2_555
H(5) H(13) 2.952 2_555
H(5) H(14) 3.069 2_555
H(5) H(27) 3.582 2_555
H(5) H(29) 3.211 2_555
H(6) N(2) 3.359 2_555
H(6) H(12) 3.406 2_555
H(6) H(18) 2.687 2_555
H(7) C(10) 3.062 2_555
H(7) C(11) 3.190 2_555
H(7) C(16) 3.249 1_565
H(7) H(12) 2.843 2_555
H(7) H(13) 3.084 2_555
H(7) H(17) 3.154 1_565
H(7) H(18) 3.560 2_555
H(7) H(19) 2.551 1_565
H(8) C(9) 3.420 2_555
H(8) C(10) 3.071 2_555
H(8) C(11) 3.458 2_555
H(8) C(16) 3.274 2_555
H(8) H(12) 3.145 2_555
H(8) H(18) 2.629 2_555
H(8) H(19) 3.114 2_555
H(9) N(2) 3.491 8_455
H(9) C(18) 3.555 2_555
H(9) H(25) 2.698 2_555
H(9) H(27) 3.309 2_555
H(10) H(17) 3.138 1_565
H(10) H(17) 2.838 7_565
H(10) H(19) 3.566 1_565
H(10) H(22) 3.447 1_565
H(11) C(15) 3.515 1_565
H(11) C(18) 3.562 2_555
H(11) C(19) 3.501 2_555
H(11) C(20) 3.389 2_555
H(11) H(17) 3.482 1_565
H(11) H(19) 3.198 1_565
H(11) H(21) 3.525 1_565
H(11) H(22) 2.703 1_565
H(11) H(25) 2.887 2_555
H(11) H(27) 3.071 2_555
H(11) H(29) 2.603 2_555
H(12) C(7) 3.306 2_545
H(12) H(6) 3.406 2_545
H(12) H(7) 2.843 2_545
H(12) H(8) 3.145 2_545
H(12) H(18) 3.383 2_555
H(12) H(19) 3.103 2_555
H(13) C(9) 3.493 2_555
H(13) C(13) 3.301 2_555
H(13) C(14) 2.983 2_555
H(13) C(16) 3.527 2_555
H(13) H(5) 2.952 2_545
H(13) H(7) 3.084 2_545
H(13) H(15) 3.516 2_555
H(13) H(16) 2.999 2_555
H(13) H(19) 2.652 2_555
H(14) C(5) 3.541 2_545
H(14) C(19) 3.268 5_655
H(14) H(4) 2.830 2_545
H(14) H(5) 3.069 2_545
H(14) H(24) 3.311 5_655
H(14) H(26) 3.382 5_655
H(14) H(28) 2.384 5_655
H(15) C(3) 3.238 5_555
H(15) C(4) 3.114 5_555
H(15) H(2) 2.862 5_555
H(15) H(3) 2.631 5_555
H(15) H(4) 3.373 2_545
H(15) H(13) 3.516 2_545
H(15) H(24) 2.817 5_655
H(15) H(28) 3.398 6_445
H(16) O(1) 2.833 2_545
H(16) C(20) 2.943 2_545
H(16) H(3) 3.103 5_555
H(16) H(13) 2.999 2_545
H(16) H(29) 2.527 2_545
H(16) H(30) 3.056 2_545
H(17) H(7) 3.154 1_545
H(17) H(10) 3.138 1_545
H(17) H(10) 2.838 7_545
H(17) H(11) 3.482 1_545
H(18) N(2) 3.220 2_545
H(18) C(7) 3.079 2_545
H(18) H(6) 2.687 2_545
H(18) H(7) 3.560 2_545
H(18) H(8) 2.629 2_545
H(18) H(12) 3.383 2_545
H(19) C(7) 3.489 1_545
H(19) C(11) 3.376 2_545
H(19) H(7) 2.551 1_545
H(19) H(8) 3.114 2_545
H(19) H(10) 3.566 1_545
H(19) H(11) 3.198 1_545
H(19) H(12) 3.103 2_545
H(19) H(13) 2.652 2_545
H(20) O(1) 2.986 2_545
H(20) C(17) 3.358 2_545
H(20) H(23) 2.794 2_545
H(20) H(25) 3.385 1_455
H(20) H(26) 3.087 1_455
H(20) H(29) 3.522 2_545
H(21) N(2) 3.525 8_445
H(21) H(11) 3.525 1_545
H(21) H(23) 3.202 2_545
H(22) O(1) 2.897 2_545
H(22) C(8) 3.469 1_545
H(22) C(17) 3.379 2_545
H(22) C(20) 3.114 2_545
H(22) H(10) 3.447 1_545
H(22) H(11) 2.703 1_545
H(22) H(23) 3.069 2_545
H(22) H(25) 3.410 2_545
H(22) H(29) 2.483 2_545
H(23) C(2) 3.501 1_655
H(23) C(15) 3.198 2_555
H(23) C(18) 3.187 2_655
H(23) C(19) 3.497 2_655
H(23) H(1) 3.143 1_655
H(23) H(2) 3.510 1_655
H(23) H(20) 2.794 2_555
H(23) H(21) 3.202 2_555
H(23) H(22) 3.069 2_555
H(23) H(25) 3.076 2_655
H(23) H(26) 2.749 2_655
H(23) H(27) 3.131 2_655
H(24) C(3) 3.160 1_655
H(24) C(13) 3.587 5_655
H(24) C(18) 3.554 2_655
H(24) C(19) 3.334 2_655
H(24) H(1) 3.549 1_655
H(24) H(2) 2.775 1_655
H(24) H(4) 2.937 6_555
H(24) H(14) 3.311 5_655
H(24) H(15) 2.817 5_655
H(24) H(26) 3.076 2_655
H(24) H(27) 3.026 2_655
H(24) H(28) 3.095 2_655
H(25) N(2) 3.298 7_655
H(25) C(8) 3.228 2_545
H(25) H(1) 3.292 1_655
H(25) H(2) 3.593 1_655
H(25) H(9) 2.698 2_545
H(25) H(11) 2.887 2_545
H(25) H(20) 3.385 1_655
H(25) H(22) 3.410 2_555
H(25) H(23) 3.076 2_645
H(26) O(1) 3.295 2_645
H(26) C(2) 3.400 1_655
H(26) C(3) 3.042 1_655
H(26) C(17) 3.190 2_645
H(26) H(1) 3.002 1_655
H(26) H(2) 2.274 1_655
H(26) H(14) 3.382 5_655
H(26) H(20) 3.087 1_655
H(26) H(23) 2.749 2_645
H(26) H(24) 3.076 2_645
H(27) C(1) 2.988 2_545
H(27) C(2) 2.911 2_545
H(27) C(3) 2.959 2_545
H(27) C(4) 3.052 2_545
H(27) C(5) 3.052 2_545
H(27) C(6) 3.015 2_545
H(27) C(8) 3.573 2_545
H(27) C(17) 3.534 2_645
H(27) H(1) 3.419 2_545
H(27) H(2) 3.507 2_545
H(27) H(5) 3.582 2_545
H(27) H(9) 3.309 2_545
H(27) H(11) 3.071 2_545
H(27) H(23) 3.131 2_645
H(27) H(24) 3.026 2_645
H(27) H(30) 3.547 5_655
H(28) C(12) 3.348 5_655
H(28) H(4) 3.107 6_555
H(28) H(14) 2.384 5_655
H(28) H(15) 3.398 6_545
H(28) H(24) 3.095 2_645
H(28) H(30) 3.003 5_655
H(29) C(6) 3.280 2_545
H(29) C(8) 3.525 2_545
H(29) C(14) 3.458 2_555
H(29) C(15) 3.379 2_555
H(29) H(5) 3.211 2_545
H(29) H(11) 2.603 2_545
H(29) H(16) 2.527 2_555
H(29) H(20) 3.522 2_555
H(29) H(22) 2.483 2_555
H(30) C(4) 3.287 6_555
H(30) C(5) 3.075 6_555
H(30) C(19) 3.434 5_655
H(30) C(20) 3.307 5_655
H(30) H(3) 3.075 6_555
H(30) H(4) 3.542 2_545
H(30) H(4) 2.635 6_555
H(30) H(16) 3.056 2_555
H(30) H(27) 3.547 5_655
H(30) H(28) 3.003 5_655
H(30) H(30) 2.508 5_655
Mo(1) Cr(1) 4.7693(2) .

loop_
_geom_torsion_atom_site_label_1
_geom_torsion_atom_site_label_2
_geom_torsion_atom_site_label_3
_geom_torsion_atom_site_label_4
_geom_torsion
_geom_torsion_site_symmetry_1
_geom_torsion_site_symmetry_3
_geom_torsion_site_symmetry_4
P(1) Mo(1) P(1) C(1) -161.25(7) . 7_555 7_555
P(1) Mo(1) P(1) C(7) 75.43(8) . 7_555 7_555
P(1) Mo(1) P(1) C(8) -44.73(8) . 7_555 7_555
P(1) Mo(1) P(1) C(1) -161.25(7) 7_555 . .
P(1) Mo(1) P(1) C(7) 75.43(8) 7_555 . .
P(1) Mo(1) P(1) C(8) -44.73(8) 7_555 . .
P(1) Mo(1) P(2) C(9) 22.98(7) . . .
P(1) Mo(1) P(2) C(15) -101.01(8) . . .
P(1) Mo(1) P(2) C(16) 138.90(8) . . .
P(2) Mo(1) P(1) C(1) 20.84(7) . . .
P(2) Mo(1) P(1) C(7) -102.48(8) . . .
P(2) Mo(1) P(1) C(8) 137.36(8) . . .
P(1) Mo(1) P(2) C(9) -58.4(5) . 7_555 7_555
P(1) Mo(1) P(2) C(15) 177.6(5) . 7_555 7_555
P(1) Mo(1) P(2) C(16) 57.5(5) . 7_555 7_555
P(2) Mo(1) P(1) C(1) -79.7(5) 7_555 . .
P(2) Mo(1) P(1) C(7) 157.0(5) 7_555 . .
P(2) Mo(1) P(1) C(8) 36.8(6) 7_555 . .
P(1) Mo(1) N(1) N(2) 76(45) . . .
N(1) Mo(1) P(1) C(1) 110.19(9) . . .
N(1) Mo(1) P(1) C(7) -13.12(9) . . .
N(1) Mo(1) P(1) C(8) -133.29(9) . . .
P(1) Mo(1) N(1) N(2) -10(26) . 7_555 7_555
N(1) Mo(1) P(1) C(1) -69.80(9) 7_555 . .
N(1) Mo(1) P(1) C(7) 166.89(9) 7_555 . .
N(1) Mo(1) P(1) C(8) 46.72(9) 7_555 . .
P(1) Mo(1) P(2) C(9) -58.4(5) 7_555 . .
P(1) Mo(1) P(2) C(15) 177.6(5) 7_555 . .
P(1) Mo(1) P(2) C(16) 57.5(5) 7_555 . .
P(2) Mo(1) P(1) C(1) -79.7(5) . 7_555 7_555
P(2) Mo(1) P(1) C(7) 157.0(5) . 7_555 7_555
P(2) Mo(1) P(1) C(8) 36.8(6) . 7_555 7_555
P(1) Mo(1) P(2) C(9) 22.98(7) 7_555 7_555 7_555
P(1) Mo(1) P(2) C(15) -101.01(8) 7_555 7_555 7_555
P(1) Mo(1) P(2) C(16) 138.90(8) 7_555 7_555 7_555
P(2) Mo(1) P(1) C(1) 20.84(7) 7_555 7_555 7_555
P(2) Mo(1) P(1) C(7) -102.48(8) 7_555 7_555 7_555
P(2) Mo(1) P(1) C(8) 137.36(8) 7_555 7_555 7_555
P(1) Mo(1) N(1) N(2) -10(32) 7_555 . .
N(1) Mo(1) P(1) C(1) -69.80(9) . 7_555 7_555
N(1) Mo(1) P(1) C(7) 166.89(9) . 7_555 7_555
N(1) Mo(1) P(1) C(8) 46.72(9) . 7_555 7_555
P(1) Mo(1) N(1) N(2) 76(42) 7_555 7_555 7_555
N(1) Mo(1) P(1) C(1) 110.19(9) 7_555 7_555 7_555
N(1) Mo(1) P(1) C(7) -13.12(9) 7_555 7_555 7_555
N(1) Mo(1) P(1) C(8) -133.29(9) 7_555 7_555 7_555
P(2) Mo(1) P(2) C(9) -159.09(7) . 7_555 7_555
P(2) Mo(1) P(2) C(15) 76.92(8) . 7_555 7_555
P(2) Mo(1) P(2) C(16) -43.17(8) . 7_555 7_555
P(2) Mo(1) P(2) C(9) -159.09(7) 7_555 . .
P(2) Mo(1) P(2) C(15) 76.92(8) 7_555 . .
P(2) Mo(1) P(2) C(16) -43.17(8) 7_555 . .
P(2) Mo(1) N(1) N(2) 170(32) . . .
N(1) Mo(1) P(2) C(9) -68.32(9) . . .
N(1) Mo(1) P(2) C(15) 167.69(10) . . .
N(1) Mo(1) P(2) C(16) 47.60(9) . . .
P(2) Mo(1) N(1) N(2) -104(42) . 7_555 7_555
N(1) Mo(1) P(2) C(9) 111.69(9) 7_555 . .
N(1) Mo(1) P(2) C(15) -12.30(10) 7_555 . .
N(1) Mo(1) P(2) C(16) -132.39(9) 7_555 . .
P(2) Mo(1) N(1) N(2) -104(45) 7_555 . .
N(1) Mo(1) P(2) C(9) 111.69(9) . 7_555 7_555
N(1) Mo(1) P(2) C(15) -12.30(10) . 7_555 7_555
N(1) Mo(1) P(2) C(16) -132.39(9) . 7_555 7_555
P(2) Mo(1) N(1) N(2) 170(26) 7_555 7_555 7_555
N(1) Mo(1) P(2) C(9) -68.32(9) 7_555 7_555 7_555
N(1) Mo(1) P(2) C(15) 167.69(10) 7_555 7_555 7_555
N(1) Mo(1) P(2) C(16) 47.60(9) 7_555 7_555 7_555
N(1) Mo(1) N(1) N(2) -147(159) . 7_555 7_555
N(1) Mo(1) N(1) N(2) -147(171) 7_555 . .
C(1) Cr(1) C(2) C(3) 134.74(18) . . .
C(2) Cr(1) C(1) P(1) 111.57(18) . . .
C(2) Cr(1) C(1) C(6) -129.88(16) . . .
C(1) Cr(1) C(3) C(2) -28.38(12) . . .
C(1) Cr(1) C(3) C(4) 105.33(14) . . .
C(3) Cr(1) C(1) P(1) 139.45(15) . . .
C(3) Cr(1) C(1) C(2) 27.88(11) . . .
C(3) Cr(1) C(1) C(6) -102.01(12) . . .
C(1) Cr(1) C(4) C(3) -66.18(13) . . .
C(1) Cr(1) C(4) C(5) 65.97(12) . . .
C(4) Cr(1) C(1) P(1) 176.45(14) . . .
C(4) Cr(1) C(1) C(2) 64.88(12) . . .
C(4) Cr(1) C(1) C(6) -65.01(11) . . .
C(1) Cr(1) C(5) C(4) -105.62(13) . . .
C(1) Cr(1) C(5) C(6) 28.85(11) . . .
C(5) Cr(1) C(1) P(1) -146.92(15) . . .
C(5) Cr(1) C(1) C(2) 101.50(12) . . .
C(5) Cr(1) C(1) C(6) -28.38(11) . . .
C(1) Cr(1) C(6) C(5) -133.98(16) . . .
C(6) Cr(1) C(1) P(1) -118.54(18) . . .
C(6) Cr(1) C(1) C(2) 129.88(16) . . .
C(1) Cr(1) C(9) P(2) 27.10(15) . . .
C(1) Cr(1) C(9) C(10) -83.32(12) . . .
C(1) Cr(1) C(9) C(14) 146.66(11) . . .
C(9) Cr(1) C(1) P(1) 27.12(14) . . .
C(9) Cr(1) C(1) C(2) -84.45(12) . . .
C(9) Cr(1) C(1) C(6) 145.67(11) . . .
C(1) Cr(1) C(10) C(9) 101.80(12) . . .
C(1) Cr(1) C(10) C(11) -122.86(14) . . .
C(10) Cr(1) C(1) P(1) -11.66(14) . . .
C(10) Cr(1) C(1) C(2) -123.24(12) . . .
C(10) Cr(1) C(1) C(6) 106.88(11) . . .
C(1) Cr(1) C(11) C(10) 65.73(15) . . .
C(1) Cr(1) C(11) C(12) -161.32(14) . . .
C(11) Cr(1) C(1) P(1) -46.57(15) . . .
C(11) Cr(1) C(1) C(2) -158.15(12) . . .
C(11) Cr(1) C(1) C(6) 71.97(12) . . .
C(1) Cr(1) C(12) C(11) 33.9(2) . . .
C(1) Cr(1) C(12) C(13) 166.53(14) . . .
C(12) Cr(1) C(1) P(1) -68.7(2) . . .
C(12) Cr(1) C(1) C(2) 179.69(15) . . .
C(12) Cr(1) C(1) C(6) 49.81(19) . . .
C(1) Cr(1) C(13) C(12) -134.1(4) . . .
C(1) Cr(1) C(13) C(14) 0.4(5) . . .
C(13) Cr(1) C(1) P(1) 54.3(5) . . .
C(13) Cr(1) C(1) C(2) -57.3(4) . . .
C(13) Cr(1) C(1) C(6) 172.8(4) . . .
C(1) Cr(1) C(14) C(9) -46.02(15) . . .
C(1) Cr(1) C(14) C(13) -179.91(11) . . .
C(14) Cr(1) C(1) P(1) 54.63(17) . . .
C(14) Cr(1) C(1) C(2) -56.94(14) . . .
C(14) Cr(1) C(1) C(6) 173.17(11) . . .
C(2) Cr(1) C(3) C(4) 133.72(19) . . .
C(3) Cr(1) C(2) C(1) -134.74(18) . . .
C(2) Cr(1) C(4) C(3) -28.61(12) . . .
C(2) Cr(1) C(4) C(5) 103.55(13) . . .
C(4) Cr(1) C(2) C(1) -106.15(13) . . .
C(4) Cr(1) C(2) C(3) 28.59(13) . . .
C(2) Cr(1) C(5) C(4) -66.96(12) . . .
C(2) Cr(1) C(5) C(6) 67.51(11) . . .
C(5) Cr(1) C(2) C(1) -68.94(12) . . .
C(5) Cr(1) C(2) C(3) 65.80(13) . . .
C(2) Cr(1) C(6) C(1) 31.07(10) . . .
C(2) Cr(1) C(6) C(5) -102.91(12) . . .
C(6) Cr(1) C(2) C(1) -31.13(11) . . .
C(6) Cr(1) C(2) C(3) 103.62(14) . . .
C(2) Cr(1) C(9) P(2) -11.98(14) . . .
C(2) Cr(1) C(9) C(10) -122.41(12) . . .
C(2) Cr(1) C(9) C(14) 107.57(12) . . .
C(9) Cr(1) C(2) C(1) 100.95(12) . . .
C(9) Cr(1) C(2) C(3) -124.31(13) . . .
C(2) Cr(1) C(10) C(9) 66.63(14) . . .
C(2) Cr(1) C(10) C(11) -158.03(13) . . .
C(10) Cr(1) C(2) C(1) 65.54(13) . . .
C(10) Cr(1) C(2) C(3) -159.72(13) . . .
C(2) Cr(1) C(11) C(10) 39.7(2) . . .
C(2) Cr(1) C(11) C(12) 172.70(16) . . .
C(11) Cr(1) C(2) C(1) 39.6(2) . . .
C(11) Cr(1) C(2) C(3) 174.38(16) . . .
C(2) Cr(1) C(12) C(11) -147.6(6) . . .
C(2) Cr(1) C(12) C(13) -15.0(7) . . .
C(12) Cr(1) C(2) C(1) -178.7(6) . . .
C(12) Cr(1) C(2) C(3) -44.0(7) . . .
C(2) Cr(1) C(13) C(12) 177.33(12) . . .
C(2) Cr(1) C(13) C(14) -48.15(16) . . .
C(13) Cr(1) C(2) C(1) 168.27(11) . . .
C(13) Cr(1) C(2) C(3) -56.98(17) . . .
C(2) Cr(1) C(14) C(9) -79.18(12) . . .
C(2) Cr(1) C(14) C(13) 146.93(12) . . .
C(14) Cr(1) C(2) C(1) 139.41(11) . . .
C(14) Cr(1) C(2) C(3) -85.85(13) . . .
C(3) Cr(1) C(4) C(5) 132.15(18) . . .
C(4) Cr(1) C(3) C(2) -133.72(19) . . .
C(3) Cr(1) C(5) C(4) -29.56(12) . . .
C(3) Cr(1) C(5) C(6) 104.91(12) . . .
C(5) Cr(1) C(3) C(2) -104.39(14) . . .
C(5) Cr(1) C(3) C(4) 29.32(12) . . .
C(3) Cr(1) C(6) C(1) 68.58(11) . . .
C(3) Cr(1) C(6) C(5) -65.39(11) . . .
C(6) Cr(1) C(3) C(2) -67.00(13) . . .
C(6) Cr(1) C(3) C(4) 66.72(13) . . .
C(3) Cr(1) C(9) P(2) -46.26(16) . . .
C(3) Cr(1) C(9) C(10) -156.69(11) . . .
C(3) Cr(1) C(9) C(14) 73.29(13) . . .
C(9) Cr(1) C(3) C(2) 64.68(14) . . .
C(9) Cr(1) C(3) C(4) -161.60(12) . . .
C(3) Cr(1) C(10) C(9) 42.7(2) . . .
C(3) Cr(1) C(10) C(11) 178.07(16) . . .
C(10) Cr(1) C(3) C(2) 36.7(2) . . .
C(10) Cr(1) C(3) C(4) 170.45(16) . . .
C(3) Cr(1) C(11) C(10) -171.3(7) . . .
C(3) Cr(1) C(11) C(12) -38.3(8) . . .
C(11) Cr(1) C(3) C(2) -153.6(7) . . .
C(11) Cr(1) C(3) C(4) -19.9(8) . . .
C(3) Cr(1) C(12) C(11) 173.94(13) . . .
C(3) Cr(1) C(12) C(13) -53.46(18) . . .
C(12) Cr(1) C(3) C(2) 172.68(14) . . .
C(12) Cr(1) C(3) C(4) -53.60(19) . . .
C(3) Cr(1) C(13) C(12) 144.08(12) . . .
C(3) Cr(1) C(13) C(14) -81.40(12) . . .
C(13) Cr(1) C(3) C(2) 141.27(13) . . .
C(13) Cr(1) C(3) C(4) -85.01(14) . . .
C(3) Cr(1) C(14) C(9) -118.00(11) . . .
C(3) Cr(1) C(14) C(13) 108.11(12) . . .
C(14) Cr(1) C(3) C(2) 102.41(13) . . .
C(14) Cr(1) C(3) C(4) -123.88(13) . . .
C(4) Cr(1) C(5) C(6) 134.47(17) . . .
C(5) Cr(1) C(4) C(3) -132.15(18) . . .
C(4) Cr(1) C(6) C(1) 106.02(12) . . .
C(4) Cr(1) C(6) C(5) -27.96(11) . . .
C(6) Cr(1) C(4) C(3) -103.86(13) . . .
C(6) Cr(1) C(4) C(5) 28.30(11) . . .
C(4) Cr(1) C(9) P(2) -68.8(2) . . .
C(4) Cr(1) C(9) C(10) -179.28(15) . . .
C(4) Cr(1) C(9) C(14) 50.7(2) . . .
C(9) Cr(1) C(4) C(3) 34.3(2) . . .
C(9) Cr(1) C(4) C(5) 166.46(15) . . .
C(4) Cr(1) C(10) C(9) 177.4(5) . . .
C(4) Cr(1) C(10) C(11) -47.2(6) . . .
C(10) Cr(1) C(4) C(3) -142.5(5) . . .
C(10) Cr(1) C(4) C(5) -10.4(6) . . .
C(4) Cr(1) C(11) C(10) 171.32(13) . . .
C(4) Cr(1) C(11) C(12) -55.73(19) . . .
C(11) Cr(1) C(4) C(3) 176.74(13) . . .
C(11) Cr(1) C(4) C(5) -51.11(17) . . .
C(4) Cr(1) C(12) C(11) 142.25(14) . . .
C(4) Cr(1) C(12) C(13) -85.15(13) . . .
C(12) Cr(1) C(4) C(3) 144.06(13) . . .
C(12) Cr(1) C(4) C(5) -83.79(14) . . .
C(4) Cr(1) C(13) C(12) 105.01(13) . . .
C(4) Cr(1) C(13) C(14) -120.47(12) . . .
C(13) Cr(1) C(4) C(3) 105.33(13) . . .
C(13) Cr(1) C(4) C(5) -122.52(12) . . .
C(4) Cr(1) C(14) C(9) -153.55(11) . . .
C(4) Cr(1) C(14) C(13) 72.56(13) . . .
C(14) Cr(1) C(4) C(3) 67.76(14) . . .
C(14) Cr(1) C(4) C(5) -160.09(11) . . .
C(5) Cr(1) C(6) C(1) 133.98(16) . . .
C(6) Cr(1) C(5) C(4) -134.47(17) . . .
C(5) Cr(1) C(9) P(2) 59.3(4) . . .
C(5) Cr(1) C(9) C(10) -51.1(4) . . .
C(5) Cr(1) C(9) C(14) 178.9(3) . . .
C(9) Cr(1) C(5) C(4) -139.4(3) . . .
C(9) Cr(1) C(5) C(6) -4.9(4) . . .
C(5) Cr(1) C(10) C(9) 168.60(12) . . .
C(5) Cr(1) C(10) C(11) -56.06(17) . . .
C(10) Cr(1) C(5) C(4) 177.93(12) . . .
C(10) Cr(1) C(5) C(6) -47.60(15) . . .
C(5) Cr(1) C(11) C(10) 141.29(13) . . .
C(5) Cr(1) C(11) C(12) -85.76(15) . . .
C(11) Cr(1) C(5) C(4) 145.09(12) . . .
C(11) Cr(1) C(5) C(6) -80.44(12) . . .
C(5) Cr(1) C(12) C(11) 103.74(14) . . .
C(5) Cr(1) C(12) C(13) -123.66(12) . . .
C(12) Cr(1) C(5) C(4) 106.04(12) . . .
C(12) Cr(1) C(5) C(6) -119.49(12) . . .
C(5) Cr(1) C(13) C(12) 68.76(14) . . .
C(5) Cr(1) C(13) C(14) -156.73(11) . . .
C(13) Cr(1) C(5) C(4) 70.34(14) . . .
C(13) Cr(1) C(5) C(6) -155.19(11) . . .
C(5) Cr(1) C(14) C(9) -179.57(14) . . .
C(5) Cr(1) C(14) C(13) 46.5(2) . . .
C(14) Cr(1) C(5) C(4) 39.1(2) . . .
C(14) Cr(1) C(5) C(6) 173.60(14) . . .
C(6) Cr(1) C(9) P(2) 55.27(17) . . .
C(6) Cr(1) C(9) C(10) -55.15(15) . . .
C(6) Cr(1) C(9) C(14) 174.83(11) . . .
C(9) Cr(1) C(6) C(1) -47.22(14) . . .
C(9) Cr(1) C(6) C(5) 178.80(11) . . .
C(6) Cr(1) C(10) C(9) 140.33(12) . . .
C(6) Cr(1) C(10) C(11) -84.32(14) . . .
C(10) Cr(1) C(6) C(1) -79.33(11) . . .
C(10) Cr(1) C(6) C(5) 146.69(11) . . .
C(6) Cr(1) C(11) C(10) 103.03(14) . . .
C(6) Cr(1) C(11) C(12) -124.01(14) . . .
C(11) Cr(1) C(6) C(1) -118.24(11) . . .
C(11) Cr(1) C(6) C(5) 107.78(12) . . .
C(6) Cr(1) C(12) C(11) 66.53(15) . . .
C(6) Cr(1) C(12) C(13) -160.87(12) . . .
C(12) Cr(1) C(6) C(1) -153.29(10) . . .
C(12) Cr(1) C(6) C(5) 72.73(13) . . .
C(6) Cr(1) C(13) C(12) 36.7(2) . . .
C(6) Cr(1) C(13) C(14) 171.18(14) . . .
C(13) Cr(1) C(6) C(1) -177.51(14) . . .
C(13) Cr(1) C(6) C(5) 48.5(2) . . .
C(6) Cr(1) C(14) C(9) -21.8(4) . . .
C(6) Cr(1) C(14) C(13) -155.7(3) . . .
C(14) Cr(1) C(6) C(1) -29.1(4) . . .
C(14) Cr(1) C(6) C(5) -163.1(3) . . .
C(9) Cr(1) C(10) C(11) 135.34(19) . . .
C(10) Cr(1) C(9) P(2) 110.43(19) . . .
C(10) Cr(1) C(9) C(14) -130.02(17) . . .
C(9) Cr(1) C(11) C(10) -27.89(13) . . .
C(9) Cr(1) C(11) C(12) 105.07(15) . . .
C(11) Cr(1) C(9) P(2) 138.17(16) . . .
C(11) Cr(1) C(9) C(10) 27.75(12) . . .
C(11) Cr(1) C(9) C(14) -102.27(12) . . .
C(9) Cr(1) C(12) C(11) -66.60(14) . . .
C(9) Cr(1) C(12) C(13) 65.99(13) . . .
C(12) Cr(1) C(9) P(2) 175.26(15) . . .
C(12) Cr(1) C(9) C(10) 64.84(12) . . .
C(12) Cr(1) C(9) C(14) -65.18(12) . . .
C(9) Cr(1) C(13) C(12) -105.71(13) . . .
C(9) Cr(1) C(13) C(14) 28.80(11) . . .
C(13) Cr(1) C(9) P(2) -148.15(15) . . .
C(13) Cr(1) C(9) C(10) 101.42(13) . . .
C(13) Cr(1) C(9) C(14) -28.60(11) . . .
C(9) Cr(1) C(14) C(13) -133.89(17) . . .
C(14) Cr(1) C(9) P(2) -119.55(18) . . .
C(14) Cr(1) C(9) C(10) 130.02(17) . . .
C(10) Cr(1) C(11) C(12) 133.0(2) . . .
C(11) Cr(1) C(10) C(9) -135.34(19) . . .
C(10) Cr(1) C(12) C(11) -29.24(13) . . .
C(10) Cr(1) C(12) C(13) 103.36(14) . . .
C(12) Cr(1) C(10) C(9) -106.35(14) . . .
C(12) Cr(1) C(10) C(11) 28.99(14) . . .
C(10) Cr(1) C(13) C(12) -67.20(12) . . .
C(10) Cr(1) C(13) C(14) 67.32(12) . . .
C(13) Cr(1) C(10) C(9) -69.12(12) . . .
C(13) Cr(1) C(10) C(11) 66.22(14) . . .
C(10) Cr(1) C(14) C(9) 30.92(11) . . .
C(10) Cr(1) C(14) C(13) -102.97(13) . . .
C(14) Cr(1) C(10) C(9) -31.03(12) . . .
C(14) Cr(1) C(10) C(11) 104.31(14) . . .
C(11) Cr(1) C(12) C(13) 132.6(2) . . .
C(12) Cr(1) C(11) C(10) -133.0(2) . . .
C(11) Cr(1) C(13) C(12) -29.33(12) . . .
C(11) Cr(1) C(13) C(14) 105.18(13) . . .
C(13) Cr(1) C(11) C(10) -103.90(15) . . .
C(13) Cr(1) C(11) C(12) 29.05(14) . . .
C(11) Cr(1) C(14) C(9) 68.63(11) . . .
C(11) Cr(1) C(14) C(13) -65.26(12) . . .
C(14) Cr(1) C(11) C(10) -66.32(14) . . .
C(14) Cr(1) C(11) C(12) 66.64(14) . . .
C(12) Cr(1) C(13) C(14) 134.51(18) . . .
C(13) Cr(1) C(12) C(11) -132.6(2) . . .
C(12) Cr(1) C(14) C(9) 106.01(12) . . .
C(12) Cr(1) C(14) C(13) -27.88(11) . . .
C(14) Cr(1) C(12) C(11) -104.18(15) . . .
C(14) Cr(1) C(12) C(13) 28.42(12) . . .
C(13) Cr(1) C(14) C(9) 133.89(17) . . .
C(14) Cr(1) C(13) C(12) -134.51(18) . . .
Mo(1) P(1) C(1) Cr(1) -51.32(14) . . .
Mo(1) P(1) C(1) C(2) 36.53(18) . . .
Mo(1) P(1) C(1) C(6) -143.52(15) . . .
C(7) P(1) C(1) Cr(1) 79.15(14) . . .
C(7) P(1) C(1) C(2) 167.01(16) . . .
C(7) P(1) C(1) C(6) -13.1(2) . . .
C(8) P(1) C(1) Cr(1) -179.14(13) . . .
C(8) P(1) C(1) C(2) -91.28(17) . . .
C(8) P(1) C(1) C(6) 88.66(18) . . .
Mo(1) P(2) C(9) Cr(1) -52.74(15) . . .
Mo(1) P(2) C(9) C(10) 34.36(19) . . .
Mo(1) P(2) C(9) C(14) -145.83(16) . . .
C(15) P(2) C(9) Cr(1) 78.17(15) . . .
C(15) P(2) C(9) C(10) 165.26(17) . . .
C(15) P(2) C(9) C(14) -14.9(2) . . .
C(16) P(2) C(9) Cr(1) 179.84(13) . . .
C(16) P(2) C(9) C(10) -93.06(18) . . .
C(16) P(2) C(9) C(14) 86.75(19) . . .
C(17) O(1) C(20) C(19) -18.3(2) . . .
C(20) O(1) C(17) C(18) -3.4(3) . . .
Cr(1) C(1) C(2) C(3) -51.87(18) . . .
Cr(1) C(1) C(6) C(5) 52.08(18) . . .
P(1) C(1) C(2) Cr(1) -124.28(14) . . .
P(1) C(1) C(2) C(3) -176.15(16) . . .
P(1) C(1) C(6) Cr(1) 124.29(15) . . .
P(1) C(1) C(6) C(5) 176.37(16) . . .
C(2) C(1) C(6) Cr(1) -55.77(17) . . .
C(2) C(1) C(6) C(5) -3.7(3) . . .
C(6) C(1) C(2) Cr(1) 55.77(17) . . .
C(6) C(1) C(2) C(3) 3.9(3) . . .
Cr(1) C(2) C(3) C(4) -51.89(18) . . .
C(1) C(2) C(3) Cr(1) 50.87(18) . . .
C(1) C(2) C(3) C(4) -1.0(3) . . .
Cr(1) C(3) C(4) C(5) -53.70(18) . . .
C(2) C(3) C(4) Cr(1) 51.56(18) . . .
C(2) C(3) C(4) C(5) -2.1(3) . . .
Cr(1) C(4) C(5) C(6) -51.37(19) . . .
C(3) C(4) C(5) Cr(1) 53.71(18) . . .
C(3) C(4) C(5) C(6) 2.3(3) . . .
Cr(1) C(5) C(6) C(1) -51.15(18) . . .
C(4) C(5) C(6) Cr(1) 51.77(19) . . .
C(4) C(5) C(6) C(1) 0.6(3) . . .
Cr(1) C(9) C(10) C(11) -51.24(19) . . .
Cr(1) C(9) C(14) C(13) 52.02(19) . . .
P(2) C(9) C(10) Cr(1) -124.67(14) . . .
P(2) C(9) C(10) C(11) -175.92(17) . . .
P(2) C(9) C(14) Cr(1) 124.82(16) . . .
P(2) C(9) C(14) C(13) 176.84(17) . . .
C(10) C(9) C(14) Cr(1) -55.37(17) . . .
C(10) C(9) C(14) C(13) -3.3(3) . . .
C(14) C(9) C(10) Cr(1) 55.50(17) . . .
C(14) C(9) C(10) C(11) 4.3(3) . . .
Cr(1) C(10) C(11) C(12) -52.53(19) . . .
C(9) C(10) C(11) Cr(1) 50.67(18) . . .
C(9) C(10) C(11) C(12) -1.9(3) . . .
Cr(1) C(11) C(12) C(13) -53.7(2) . . .
C(10) C(11) C(12) Cr(1) 52.20(18) . . .
C(10) C(11) C(12) C(13) -1.5(3) . . .
Cr(1) C(12) C(13) C(14) -51.08(19) . . .
C(11) C(12) C(13) Cr(1) 53.5(2) . . .
C(11) C(12) C(13) C(14) 2.4(3) . . .
Cr(1) C(13) C(14) C(9) -51.25(18) . . .
C(12) C(13) C(14) Cr(1) 51.3(2) . . .
C(12) C(13) C(14) C(9) 0.1(2) . . .
O(1) C(17) C(18) C(19) 23.3(3) . . .
C(17) C(18) C(19) C(20) -32.8(3) . . .
C(18) C(19) C(20) O(1) 31.8(2) . . .
